data_4124996
loop_
_publ_author_name
'Arz, Marius I.'
'Stra\&smann, Martin'
'Gei\&s, Daniel'
'Schnakenburg, Gregor'
'Filippou, Alexander C.'

_publ_section_title
;
 Addition of Small Electrophiles to N-Heterocyclic-Carbene-Stabilized
 Disilicon(0): A Revisit of the Isolobal Concept in Low-Valent Silicon
 Chemistry.
;
_journal_issue 13
_journal_name_full 'Journal of the American Chemical Society'
_journal_page_first 4589
_journal_page_last 4600
_journal_paper_doi 10.1021/jacs.6b01018
_journal_volume 138
_journal_year 2016
_chemical_formula_moiety 'C54 H72 Li N4 Si2, C24 B F20, C6 H14'
_chemical_formula_sum 'C84 H86 B F20 Li N4 Si2'
_chemical_formula_weight 1605.50
_chemical_name_systematic
; 
 ? 
;
_space_group_IT_number 41
_symmetry_cell_setting orthorhombic
_symmetry_space_group_name_Hall 'A 2 -2ab'
_symmetry_space_group_name_H-M 'A e a 2'
_atom_sites_solution_hydrogens geom
_atom_sites_solution_primary direct
_atom_sites_solution_secondary difmap
_audit_creation_method SHELXL-97
_cell_angle_alpha 90.00
_cell_angle_beta 90.00
_cell_angle_gamma 90.00
_cell_formula_units_Z 8
_cell_length_a 21.7127(5)
_cell_length_b 29.2279(8)
_cell_length_c 26.0364(5)
_cell_measurement_reflns_used 10350
_cell_measurement_temperature 123(2)
_cell_measurement_theta_max 28.67
_cell_measurement_theta_min 2.62
_cell_volume 16523.1(7)
_diffrn_ambient_temperature 123(2)
_diffrn_detector 'image plate (34 cm diameter)'
_diffrn_detector_area_resol_mean 6.67
_diffrn_detector_type STOE
_diffrn_measured_fraction_theta_full 0.993
_diffrn_measured_fraction_theta_max 0.993
_diffrn_measurement_device '2-circle goniometer'
_diffrn_measurement_device_type 'STOE IPDS 2T'
_diffrn_measurement_method 'rotation method'
_diffrn_radiation_collimation '0.5 mm diameter, monocapillary'
_diffrn_radiation_monochromator 'plane graphite'
_diffrn_radiation_polarisn_norm 0
_diffrn_radiation_type 'Mo K\a'
_diffrn_radiation_wavelength 0.71073
_diffrn_reflns_av_R_equivalents 0.0611
_diffrn_reflns_av_sigmaI/netI 0.0757
_diffrn_reflns_limit_h_max 28
_diffrn_reflns_limit_h_min -24
_diffrn_reflns_limit_k_max 38
_diffrn_reflns_limit_k_min -37
_diffrn_reflns_limit_l_max 22
_diffrn_reflns_limit_l_min -34
_diffrn_reflns_number 35881
_diffrn_reflns_theta_full 28.00
_diffrn_reflns_theta_max 28.00
_diffrn_reflns_theta_min 2.62
_diffrn_source 'sealed X-ray tube, 12 x 0.4 mm long-fine focus'
_diffrn_source_current 40
_diffrn_source_power 2.00
_diffrn_source_voltage 50
_exptl_absorpt_coefficient_mu 0.133
_exptl_absorpt_correction_T_max 0.9920
_exptl_absorpt_correction_T_min 0.9363
_exptl_absorpt_correction_type integration
_exptl_crystal_colour yellow-orange
_exptl_crystal_density_diffrn 1.291
_exptl_crystal_density_method 'not measured'
_exptl_crystal_description rod
_exptl_crystal_F_000 6672
_exptl_crystal_size_max 0.50
_exptl_crystal_size_mid 0.09
_exptl_crystal_size_min 0.06
_refine_diff_density_max 0.539
_refine_diff_density_min -0.627
_refine_diff_density_rms 0.048
_refine_ls_abs_structure_details 'Flack H D (1983), Acta Cryst. A39, 876-881'
_refine_ls_abs_structure_Flack -0.08(12)
_refine_ls_extinction_method none
_refine_ls_goodness_of_fit_ref 0.915
_refine_ls_hydrogen_treatment constr
_refine_ls_matrix_type full
_refine_ls_number_parameters 1048
_refine_ls_number_reflns 16366
_refine_ls_number_restraints 128
_refine_ls_restrained_S_all 0.990
_refine_ls_R_factor_all 0.0745
_refine_ls_R_factor_gt 0.0490
_refine_ls_shift/su_max 0.001
_refine_ls_shift/su_mean 0.000
_refine_ls_structure_factor_coef Fsqd
_refine_ls_weighting_details 'calc w=1/[\s^2^(Fo^2^)+(0.0562P)^2^+0.0000P] where P=(Fo^2^+2Fc^2^)/3'
_refine_ls_weighting_scheme calc
_refine_ls_wR_factor_gt 0.1035
_refine_ls_wR_factor_ref 0.1116
_reflns_number_gt 11514
_reflns_number_total 16366
_reflns_threshold_expression >2sigma(I)
_cod_data_source_file ja6b01018_si_001.cif
_cod_data_source_block 3154
_cod_depositor_comments
;
The following automatic conversions were performed:

'_exptl_absorpt_correction_type' value 'Integration' changed to
'integration' according to
/usr/data/users/saulius/crontab/automatic-downloads/rss-feeds/ACS/lib/dictionaries/cif_core.dic
dictionary named 'cif_core.dic' version 2.4.2 from 2011-04-26.

Automatic conversion script
Id: cif_fix_values 4268 2015-11-12 08:31:59Z antanas 

 Adding full bibliography for 4124995--4124999.cif.
;
_cod_original_sg_symbol_Hall 'A 2 -2ac'
_cod_original_sg_symbol_H-M 'A b a 2'
_cod_database_code 4124996

loop_
_symmetry_equiv_pos_as_xyz
'x, y, z'
'-x, -y, z'
'-x+1/2, y+1/2, z'
'x+1/2, -y+1/2, z'
'x, y+1/2, z+1/2'
'-x, -y+1/2, z+1/2'
'-x+1/2, y+1, z+1/2'
'x+1/2, -y+1, z+1/2'

loop_
_atom_site_label
_atom_site_type_symbol
_atom_site_fract_x
_atom_site_fract_y
_atom_site_fract_z
_atom_site_U_iso_or_equiv
_atom_site_adp_type
_atom_site_occupancy
_atom_site_symmetry_multiplicity
_atom_site_calc_flag
_atom_site_refinement_flags
_atom_site_disorder_assembly
_atom_site_disorder_group
C1 C 0.84466(14) 1.32297(10) 1.12559(13) 0.0246(7) Uani 1 1 d . . .
C2 C 0.81138(19) 1.36514(11) 1.19327(15) 0.0406(9) Uani 1 1 d . . .
H2A H 0.7976 1.3729 1.2268 0.049 Uiso 1 1 calc R . .
C3 C 0.8206(2) 1.39378(11) 1.15396(16) 0.0417(9) Uani 1 1 d . . .
H3A H 0.8142 1.4259 1.1543 0.050 Uiso 1 1 calc R . .
C4 C 0.82419(15) 1.27978(10) 1.20460(13) 0.0267(7) Uani 1 1 d . . .
C5 C 0.76833(15) 1.25551(11) 1.20769(14) 0.0291(7) Uani 1 1 d . . .
C6 C 0.76975(16) 1.21373(11) 1.23267(16) 0.0362(8) Uani 1 1 d . . .
H6A H 0.7328 1.1964 1.2354 0.043 Uiso 1 1 calc R . .
C7 C 0.82340(17) 1.19638(11) 1.25385(17) 0.0408(9) Uani 1 1 d . . .
H7A H 0.8231 1.1674 1.2704 0.049 Uiso 1 1 calc R . .
C8 C 0.87709(17) 1.22117(11) 1.25091(16) 0.0374(8) Uani 1 1 d . . .
H8A H 0.9136 1.2091 1.2657 0.045 Uiso 1 1 calc R . .
C9 C 0.87914(15) 1.26387(11) 1.22654(14) 0.0296(7) Uani 1 1 d . . .
C10 C 0.70783(16) 1.27471(12) 1.18733(16) 0.0364(8) Uani 1 1 d . . .
H10A H 0.7176 1.2987 1.1612 0.044 Uiso 1 1 calc R . .
C11 C 0.66654(17) 1.23927(14) 1.16237(18) 0.0455(10) Uani 1 1 d . . .
H11A H 0.6540 1.2166 1.1881 0.055 Uiso 1 1 calc R . .
H11B H 0.6890 1.2240 1.1346 0.055 Uiso 1 1 calc R . .
H11C H 0.6299 1.2543 1.1483 0.055 Uiso 1 1 calc R . .
C12 C 0.6734(2) 1.29774(18) 1.2321(2) 0.0627(13) Uani 1 1 d . . .
H12C H 0.6325 1.3074 1.2206 0.075 Uiso 1 1 calc R . .
H12B H 0.6967 1.3245 1.2438 0.075 Uiso 1 1 calc R . .
H12A H 0.6691 1.2760 1.2605 0.075 Uiso 1 1 calc R . .
C13 C 0.93704(16) 1.29269(12) 1.22686(16) 0.0376(8) Uani 1 1 d . . .
H13A H 0.9350 1.3140 1.1969 0.045 Uiso 1 1 calc R . .
C14 C 0.9395(2) 1.32151(16) 1.2755(2) 0.0596(12) Uani 1 1 d . . .
H14A H 0.9420 1.3014 1.3055 0.072 Uiso 1 1 calc R . .
H14B H 0.9023 1.3403 1.2779 0.072 Uiso 1 1 calc R . .
H14C H 0.9759 1.3414 1.2745 0.072 Uiso 1 1 calc R . .
C15 C 0.99581(17) 1.26434(16) 1.2218(2) 0.0526(11) Uani 1 1 d . . .
H15C H 1.0313 1.2848 1.2185 0.063 Uiso 1 1 calc R . .
H15B H 0.9930 1.2449 1.1912 0.063 Uiso 1 1 calc R . .
H15A H 1.0008 1.2451 1.2523 0.063 Uiso 1 1 calc R . .
C16 C 0.85874(17) 1.38593(10) 1.06287(16) 0.0336(6) Uani 1 1 d U . .
C17 C 0.92082(17) 1.39626(11) 1.05401(16) 0.0384(5) Uani 1 1 d U . .
C18 C 0.93617(18) 1.41442(12) 1.00646(17) 0.0386(6) Uani 1 1 d U . .
H18A H 0.9778 1.4223 0.9995 0.046 Uiso 1 1 calc R . .
C19 C 0.89222(17) 1.42125(12) 0.96916(16) 0.0384(9) Uani 1 1 d . . .
H19A H 0.9037 1.4331 0.9366 0.046 Uiso 1 1 calc R . .
C20 C 0.83109(16) 1.41073(11) 0.97925(15) 0.0340(8) Uani 1 1 d . . .
H20A H 0.8010 1.4159 0.9534 0.041 Uiso 1 1 calc R . .
C21 C 0.81276(15) 1.39287(10) 1.02617(14) 0.0279(7) Uani 1 1 d . . .
C22 C 0.96981(19) 1.39027(13) 1.09526(18) 0.0470(6) Uani 1 1 d U . .
H22A H 0.9520 1.3706 1.1230 0.056 Uiso 1 1 calc R . .
C23 C 1.0263(2) 1.36538(18) 1.0735(2) 0.0647(9) Uani 1 1 d U . .
H23A H 1.0442 1.3836 1.0457 0.078 Uiso 1 1 calc R . .
H23B H 1.0137 1.3355 1.0601 0.078 Uiso 1 1 calc R . .
H23C H 1.0569 1.3612 1.1007 0.078 Uiso 1 1 calc R . .
C24 C 0.9840(3) 1.43654(17) 1.1185(3) 0.0792(10) Uani 1 1 d U . .
H24C H 1.0174 1.4334 1.1436 0.095 Uiso 1 1 calc R . .
H24B H 0.9472 1.4485 1.1356 0.095 Uiso 1 1 calc R . .
H24A H 0.9967 1.4577 1.0913 0.095 Uiso 1 1 calc R . .
C25 C 0.74530(16) 1.38364(12) 1.03657(15) 0.0350(8) Uani 1 1 d . . .
H25A H 0.7421 1.3665 1.0697 0.042 Uiso 1 1 calc R . .
C26 C 0.71566(17) 1.35475(12) 0.99492(18) 0.0411(9) Uani 1 1 d . . .
H26A H 0.7395 1.3266 0.9902 0.049 Uiso 1 1 calc R . .
H26B H 0.7149 1.3720 0.9626 0.049 Uiso 1 1 calc R . .
H26C H 0.6734 1.3470 1.0050 0.049 Uiso 1 1 calc R . .
C27 C 0.71036(19) 1.42895(14) 1.0425(2) 0.0508(11) Uani 1 1 d . . .
H27A H 0.7172 1.4480 1.0121 0.061 Uiso 1 1 calc R . .
H27B H 0.7253 1.4451 1.0731 0.061 Uiso 1 1 calc R . .
H27C H 0.6662 1.4227 1.0463 0.061 Uiso 1 1 calc R . .
C28 C 0.82699(14) 1.19952(9) 1.01110(13) 0.0226(6) Uani 1 1 d . . .
C29 C 0.83322(15) 1.15758(10) 0.93796(15) 0.0309(7) Uani 1 1 d . . .
H29A H 0.8296 1.1492 0.9028 0.037 Uiso 1 1 calc R . .
C30 C 0.85588(16) 1.13164(10) 0.97634(14) 0.0318(8) Uani 1 1 d . . .
H30A H 0.8712 1.1013 0.9734 0.038 Uiso 1 1 calc R . .
C31 C 0.79389(15) 1.23717(10) 0.92998(13) 0.0250(6) Uani 1 1 d . . .
C32 C 0.83733(16) 1.26678(10) 0.90835(14) 0.0313(8) Uani 1 1 d . . .
C33 C 0.8149(2) 1.30150(12) 0.87692(17) 0.0451(10) Uani 1 1 d . . .
H33A H 0.8430 1.3226 0.8620 0.054 Uiso 1 1 calc R . .
C34 C 0.7532(2) 1.30576(13) 0.86704(17) 0.0504(11) Uani 1 1 d . . .
H34A H 0.7392 1.3292 0.8446 0.060 Uiso 1 1 calc R . .
C35 C 0.71077(19) 1.27632(13) 0.88940(17) 0.0456(10) Uani 1 1 d . . .
H35A H 0.6681 1.2800 0.8826 0.055 Uiso 1 1 calc R . .
C36 C 0.73049(15) 1.24150(11) 0.92161(15) 0.0329(8) Uani 1 1 d . . .
C37 C 0.90625(16) 1.26121(12) 0.91761(17) 0.0388(9) Uani 1 1 d . . .
H37A H 0.9121 1.2377 0.9451 0.047 Uiso 1 1 calc R . .
C38 C 0.9377(2) 1.24373(19) 0.8688(2) 0.0675(15) Uani 1 1 d . . .
H38A H 0.9340 1.2668 0.8417 0.081 Uiso 1 1 calc R . .
H38B H 0.9178 1.2153 0.8577 0.081 Uiso 1 1 calc R . .
H38C H 0.9813 1.2379 0.8759 0.081 Uiso 1 1 calc R . .
C39 C 0.9363(2) 1.30511(15) 0.9352(2) 0.0572(12) Uani 1 1 d . . .
H39C H 0.9795 1.2992 0.9437 0.069 Uiso 1 1 calc R . .
H39B H 0.9148 1.3166 0.9657 0.069 Uiso 1 1 calc R . .
H39A H 0.9339 1.3279 0.9077 0.069 Uiso 1 1 calc R . .
C40 C 0.68390(17) 1.21009(13) 0.94710(18) 0.0435(9) Uani 1 1 d U . .
H40A H 0.7067 1.1910 0.9727 0.052 Uiso 1 1 calc R . .
C41 C 0.6547(2) 1.17755(19) 0.9084(3) 0.0761(15) Uani 1 1 d U . .
H41A H 0.6863 1.1569 0.8948 0.091 Uiso 1 1 calc R . .
H41B H 0.6367 1.1952 0.8801 0.091 Uiso 1 1 calc R . .
H41C H 0.6224 1.1596 0.9253 0.091 Uiso 1 1 calc R . .
C42 C 0.63349(19) 1.23585(14) 0.9762(2) 0.0512(11) Uani 1 1 d U . .
H42C H 0.6050 1.2138 0.9917 0.061 Uiso 1 1 calc R . .
H42B H 0.6109 1.2556 0.9523 0.061 Uiso 1 1 calc R . .
H42A H 0.6523 1.2546 1.0032 0.061 Uiso 1 1 calc R . .
C43 C 0.87221(14) 1.14354(9) 1.07117(13) 0.0245(7) Uani 1 1 d . . .
C44 C 0.82909(16) 1.12124(10) 1.10334(14) 0.0288(7) Uani 1 1 d . . .
C45 C 0.84763(16) 1.11125(11) 1.15327(15) 0.0327(8) Uani 1 1 d . . .
H45A H 0.8196 1.0966 1.1759 0.039 Uiso 1 1 calc R . .
C46 C 0.90609(17) 1.12222(11) 1.17076(15) 0.0358(8) Uani 1 1 d . . .
H46A H 0.9177 1.1153 1.2051 0.043 Uiso 1 1 calc R . .
C47 C 0.94797(15) 1.14353(11) 1.13768(15) 0.0320(8) Uani 1 1 d . . .
H47A H 0.9880 1.1508 1.1499 0.038 Uiso 1 1 calc R . .
C48 C 0.93226(14) 1.15421(10) 1.08747(14) 0.0274(7) Uani 1 1 d . . .
C49 C 0.76588(16) 1.10732(12) 1.08356(16) 0.0358(8) Uani 1 1 d . . .
H49A H 0.7548 1.1281 1.0545 0.043 Uiso 1 1 calc R . .
C50 C 0.7688(2) 1.05825(14) 1.0628(2) 0.0567(12) Uani 1 1 d . . .
H50A H 0.7781 1.0371 1.0910 0.068 Uiso 1 1 calc R . .
H50B H 0.8011 1.0561 1.0367 0.068 Uiso 1 1 calc R . .
H50C H 0.7290 1.0501 1.0475 0.068 Uiso 1 1 calc R . .
C51 C 0.71561(18) 1.11092(14) 1.12430(19) 0.0479(11) Uani 1 1 d . . .
H51C H 0.6754 1.1052 1.1085 0.058 Uiso 1 1 calc R . .
H51B H 0.7161 1.1417 1.1393 0.058 Uiso 1 1 calc R . .
H51A H 0.7231 1.0882 1.1513 0.058 Uiso 1 1 calc R . .
C52 C 0.97910(15) 1.17550(11) 1.05103(15) 0.0314(8) Uani 1 1 d . . .
H52A H 0.9564 1.1967 1.0275 0.038 Uiso 1 1 calc R . .
C53 C 1.00910(19) 1.13783(14) 1.01780(19) 0.0496(11) Uani 1 1 d . . .
H53A H 0.9769 1.1199 1.0007 0.059 Uiso 1 1 calc R . .
H53B H 1.0338 1.1176 1.0397 0.059 Uiso 1 1 calc R . .
H53C H 1.0357 1.1520 0.9919 0.059 Uiso 1 1 calc R . .
C54 C 1.02937(16) 1.20296(12) 1.07769(17) 0.0406(9) Uani 1 1 d . . .
H54A H 1.0549 1.1824 1.0984 0.049 Uiso 1 1 calc R . .
H54B H 1.0105 1.2261 1.1000 0.049 Uiso 1 1 calc R . .
H54C H 1.0551 1.2181 1.0518 0.049 Uiso 1 1 calc R . .
C55 C 0.69828(14) 0.97434(10) 0.77931(13) 0.0238(6) Uani 1 1 d . . .
C56 C 0.68967(15) 0.97737(10) 0.72724(15) 0.0304(7) Uani 1 1 d . . .
C57 C 0.65152(17) 0.94882(12) 0.69920(15) 0.0355(8) Uani 1 1 d . . .
C58 C 0.61901(17) 0.91552(11) 0.72414(17) 0.0382(9) Uani 1 1 d . . .
C59 C 0.62449(15) 0.91095(10) 0.77614(16) 0.0318(8) Uani 1 1 d . . .
C60 C 0.66284(14) 0.94021(10) 0.80277(14) 0.0267(7) Uani 1 1 d . . .
C61 C 0.78609(14) 0.98341(10) 0.85649(13) 0.0230(6) Uani 1 1 d . . .
C62 C 0.80732(14) 0.93886(10) 0.85217(14) 0.0258(7) Uani 1 1 d . . .
C63 C 0.85141(15) 0.91987(10) 0.88434(15) 0.0298(8) Uani 1 1 d . . .
C64 C 0.87699(15) 0.94582(11) 0.92293(16) 0.0332(8) Uani 1 1 d . . .
C65 C 0.85854(15) 0.99058(11) 0.92815(15) 0.0316(7) Uani 1 1 d . . .
C66 C 0.81497(14) 1.00782(9) 0.89500(14) 0.0250(7) Uani 1 1 d . . .
C67 C 0.78645(14) 1.04307(10) 0.78465(13) 0.0236(6) Uani 1 1 d . . .
C68 C 0.82819(15) 1.02353(10) 0.75129(15) 0.0306(7) Uani 1 1 d . . .
C69 C 0.87393(17) 1.04698(13) 0.72485(17) 0.0406(9) Uani 1 1 d . . .
C70 C 0.88108(17) 1.09300(12) 0.73451(16) 0.0394(9) Uani 1 1 d . . .
C71 C 0.84257(15) 1.11406(10) 0.76866(15) 0.0316(8) Uani 1 1 d . . .
C72 C 0.79632(14) 1.08936(10) 0.79284(13) 0.0246(7) Uani 1 1 d . . .
C73 C 0.68238(14) 1.03824(9) 0.84646(13) 0.0234(6) Uani 1 1 d . . .
C74 C 0.66288(14) 1.03270(10) 0.89664(13) 0.0259(7) Uani 1 1 d . . .
C75 C 0.61095(16) 1.05377(11) 0.91695(15) 0.0337(8) Uani 1 1 d . . .
C76 C 0.57617(16) 1.08212(11) 0.88617(16) 0.0354(8) Uani 1 1 d . . .
C77 C 0.59415(14) 1.08969(10) 0.83649(15) 0.0289(7) Uani 1 1 d . . .
C78 C 0.64576(14) 1.06748(10) 0.81790(13) 0.0248(7) Uani 1 1 d . . .
C79 C 0.9832(3) 1.0176(2) 0.8280(5) 0.131(3) Uani 1 1 d U . .
H79A H 0.9581 1.0140 0.8595 0.158 Uiso 1 1 calc R . .
H79B H 0.9544 1.0121 0.7992 0.158 Uiso 1 1 calc R . .
C80 C 0.9944(3) 1.0663(2) 0.8256(3) 0.097(2) Uani 1 1 d U . .
H80A H 0.9806 1.0780 0.7918 0.116 Uiso 1 1 calc R . .
H80B H 1.0392 1.0720 0.8284 0.116 Uiso 1 1 calc R . .
C81 C 0.9621(3) 1.0919(3) 0.8668(3) 0.105(2) Uani 1 1 d U . .
H81A H 0.9176 1.0908 0.8607 0.158 Uiso 1 1 calc R . .
H81B H 0.9760 1.1238 0.8668 0.158 Uiso 1 1 calc R . .
H81C H 0.9714 1.0779 0.9001 0.158 Uiso 1 1 calc R . .
B B 0.73830(15) 1.00986(10) 0.81701(15) 0.0212(7) Uani 1 1 d . . .
F1 F 0.71873(9) 1.01009(7) 0.69871(8) 0.0380(5) Uani 1 1 d . . .
F2 F 0.64580(12) 0.95393(8) 0.64813(10) 0.0555(6) Uani 1 1 d . . .
F3 F 0.58077(11) 0.88755(7) 0.69726(11) 0.0546(7) Uani 1 1 d . . .
F4 F 0.59164(9) 0.87901(6) 0.80145(10) 0.0442(6) Uani 1 1 d . . .
F5 F 0.66621(8) 0.93423(6) 0.85407(8) 0.0314(4) Uani 1 1 d . . .
F6 F 0.78603(8) 0.91039(5) 0.81484(8) 0.0312(4) Uani 1 1 d . . .
F7 F 0.87005(9) 0.87619(6) 0.87766(9) 0.0371(5) Uani 1 1 d . . .
F8 F 0.91961(10) 0.92820(7) 0.95437(10) 0.0452(6) Uani 1 1 d . . .
F9 F 0.88372(10) 1.01681(7) 0.96487(10) 0.0429(5) Uani 1 1 d . . .
F10 F 0.80000(8) 1.05259(5) 0.90202(8) 0.0309(4) Uani 1 1 d . . .
F11 F 0.82584(9) 0.97776(6) 0.74180(9) 0.0391(5) Uani 1 1 d . . .
F12 F 0.91095(12) 1.02515(8) 0.69207(12) 0.0651(8) Uani 1 1 d . . .
F13 F 0.92563(10) 1.11710(8) 0.71029(11) 0.0548(7) Uani 1 1 d . . .
F14 F 0.85152(9) 1.15869(6) 0.78002(9) 0.0388(5) Uani 1 1 d . . .
F15 F 0.76090(8) 1.11372(5) 0.82547(8) 0.0300(4) Uani 1 1 d . . .
F16 F 0.69383(9) 1.00552(6) 0.92994(8) 0.0340(4) Uani 1 1 d . . .
F17 F 0.59433(10) 1.04678(7) 0.96592(9) 0.0490(6) Uani 1 1 d . . .
F18 F 0.52585(10) 1.10290(7) 0.90521(10) 0.0494(6) Uani 1 1 d . . .
F19 F 0.56136(9) 1.11818(7) 0.80612(10) 0.0405(5) Uani 1 1 d . . .
F20 F 0.65952(8) 1.07525(6) 0.76799(8) 0.0298(4) Uani 1 1 d . . .
Li Li 0.8527(3) 1.2020(2) 1.1481(3) 0.0394(14) Uani 1 1 d . . .
N1 N 0.82613(13) 1.32142(8) 1.17519(11) 0.0282(6) Uani 1 1 d . . .
N2 N 0.84129(13) 1.36793(8) 1.11254(12) 0.0300(6) Uani 1 1 d . . .
N3 N 0.81627(12) 1.19896(8) 0.96003(11) 0.0235(5) Uani 1 1 d . . .
N4 N 0.85273(12) 1.15751(8) 1.02097(11) 0.0246(6) Uani 1 1 d . . .
Si1 Si 0.88306(4) 1.27619(3) 1.08345(4) 0.0291(2) Uani 1 1 d U . .
Si2 Si 0.79432(4) 1.24439(3) 1.05867(4) 0.02813(19) Uani 1 1 d U . .
C82 C 0.4966(11) 0.9922(5) 0.8080(4) 0.079(4) Uani 0.50 1 d PDU A -1
H82A H 0.4528 0.9987 0.8130 0.118 Uiso 0.50 1 calc PR A -1
H82B H 0.5203 1.0051 0.8365 0.118 Uiso 0.50 1 calc PR A -1
H82C H 0.5029 0.9590 0.8067 0.118 Uiso 0.50 1 calc PR A -1
C83 C 0.5174(4) 1.0128(3) 0.7594(4) 0.073(3) Uani 0.50 1 d PDU A -1
H83A H 0.5104 1.0457 0.7664 0.088 Uiso 0.50 1 calc PR A -1
H83B H 0.5626 1.0089 0.7622 0.088 Uiso 0.50 1 calc PR A -1
C84 C 0.5092(4) 1.0114(3) 0.7041(3) 0.065(3) Uani 0.50 1 d PDU A -1
H84A H 0.5462 1.0302 0.6973 0.078 Uiso 0.50 1 calc PR A -1
H84B H 0.4755 1.0342 0.7045 0.078 Uiso 0.50 1 calc PR A -1
C86 C 0.5165(7) 1.0224(4) 0.5996(4) 0.104(4) Uani 0.50 1 d PDU A -1
H86A H 0.5618 1.0223 0.5953 0.125 Uiso 0.50 1 calc PR A -1
H86B H 0.5024 1.0547 0.5999 0.125 Uiso 0.50 1 calc PR A -1
C87 C 0.4871(8) 0.9976(7) 0.5561(5) 0.092(5) Uani 0.50 1 d PDU A -1
H87A H 0.5123 0.9710 0.5469 0.137 Uiso 0.50 1 calc PR A -1
H87B H 0.4839 1.0181 0.5264 0.137 Uiso 0.50 1 calc PR A -1
H87C H 0.4459 0.9874 0.5663 0.137 Uiso 0.50 1 calc PR A -1
C85 C 0.5000 1.0000 0.6491(4) 0.132(4) Uani 1 2 d SDU . .
H85A H 0.4549 0.9955 0.6463 0.158 Uiso 0.50 1 calc PR A .
H85B H 0.5181 0.9690 0.6458 0.158 Uiso 0.50 1 calc PR . .

loop_
_atom_site_aniso_label
_atom_site_aniso_U_11
_atom_site_aniso_U_22
_atom_site_aniso_U_33
_atom_site_aniso_U_23
_atom_site_aniso_U_13
_atom_site_aniso_U_12
C1 0.0312(16) 0.0223(13) 0.0203(17) 0.0016(12) -0.0008(13) 0.0002(12)
C2 0.071(3) 0.0270(16) 0.024(2) -0.0051(14) 0.0067(18) 0.0106(16)
C3 0.078(3) 0.0190(15) 0.028(2) -0.0036(14) -0.001(2) 0.0063(15)
C4 0.0406(18) 0.0218(14) 0.0177(17) 0.0009(12) 0.0034(14) 0.0049(12)
C5 0.0344(17) 0.0301(15) 0.0229(18) 0.0020(13) 0.0037(14) 0.0054(13)
C6 0.0364(19) 0.0347(17) 0.037(2) 0.0106(16) 0.0032(16) -0.0040(14)
C7 0.046(2) 0.0305(16) 0.046(3) 0.0170(17) 0.0032(19) 0.0030(15)
C8 0.0389(19) 0.0334(17) 0.040(2) 0.0076(16) -0.0010(17) 0.0077(14)
C9 0.0369(17) 0.0280(15) 0.0240(19) -0.0002(13) 0.0027(15) 0.0006(13)
C10 0.0364(18) 0.0393(18) 0.034(2) 0.0048(16) -0.0023(16) 0.0113(15)
C11 0.0362(19) 0.057(2) 0.043(3) 0.004(2) -0.0019(18) 0.0031(17)
C12 0.053(3) 0.079(3) 0.056(3) -0.012(3) 0.000(2) 0.027(2)
C13 0.0379(19) 0.0403(18) 0.035(2) 0.0005(16) -0.0033(17) -0.0057(15)
C14 0.058(3) 0.062(3) 0.059(3) -0.020(2) -0.001(2) -0.013(2)
C15 0.0331(19) 0.068(3) 0.056(3) -0.008(2) -0.001(2) -0.0012(19)
C16 0.0443(12) 0.0233(10) 0.0332(13) 0.0029(10) -0.0079(11) -0.0064(10)
C17 0.0459(11) 0.0306(9) 0.0387(12) 0.0044(9) -0.0115(10) -0.0065(8)
C18 0.0443(13) 0.0325(11) 0.0390(14) 0.0053(11) -0.0085(12) -0.0070(10)
C19 0.046(2) 0.0406(18) 0.029(2) 0.0131(16) 0.0038(17) -0.0032(15)
C20 0.0422(19) 0.0352(17) 0.024(2) 0.0049(15) -0.0032(16) 0.0029(14)
C21 0.0411(18) 0.0195(13) 0.0231(18) 0.0003(12) 0.0008(15) -0.0008(12)
C22 0.0516(12) 0.0428(11) 0.0466(13) 0.0063(11) -0.0177(11) -0.0089(10)
C23 0.0517(18) 0.087(2) 0.056(2) 0.0175(18) -0.0146(17) -0.0084(16)
C24 0.101(2) 0.0615(18) 0.075(2) 0.0000(18) -0.0355(19) -0.0071(18)
C25 0.0393(19) 0.0358(17) 0.030(2) 0.0041(15) 0.0031(16) 0.0001(14)
C26 0.0385(19) 0.0342(17) 0.051(3) 0.0026(17) -0.0090(19) -0.0003(14)
C27 0.047(2) 0.046(2) 0.059(3) -0.011(2) 0.008(2) 0.0086(18)
C28 0.0278(15) 0.0185(13) 0.0214(17) -0.0003(12) 0.0017(13) -0.0017(11)
C29 0.0423(19) 0.0225(14) 0.028(2) -0.0054(13) 0.0029(15) 0.0029(13)
C30 0.0473(19) 0.0218(14) 0.0262(19) -0.0048(13) 0.0035(16) 0.0042(13)
C31 0.0369(17) 0.0219(13) 0.0161(16) -0.0023(12) 0.0001(14) 0.0036(12)
C32 0.0459(19) 0.0235(14) 0.0245(19) 0.0043(13) 0.0039(16) 0.0014(13)
C33 0.064(3) 0.0344(18) 0.037(2) 0.0128(17) 0.016(2) 0.0081(17)
C34 0.068(3) 0.049(2) 0.034(2) 0.0148(19) 0.003(2) 0.026(2)
C35 0.049(2) 0.053(2) 0.035(2) -0.0017(19) -0.0060(19) 0.0206(18)
C36 0.0376(18) 0.0311(16) 0.030(2) -0.0072(15) -0.0030(16) 0.0068(13)
C37 0.0377(18) 0.0369(17) 0.042(2) 0.0064(16) 0.0101(17) -0.0014(14)
C38 0.044(2) 0.088(3) 0.071(4) -0.027(3) 0.013(2) -0.003(2)
C39 0.060(3) 0.055(2) 0.057(3) -0.006(2) 0.009(2) -0.019(2)
C40 0.0350(17) 0.0400(17) 0.056(3) -0.0131(17) 0.0015(17) -0.0011(14)
C41 0.073(3) 0.075(3) 0.080(4) -0.039(3) 0.014(3) -0.020(2)
C42 0.045(2) 0.0446(19) 0.065(3) -0.017(2) 0.008(2) -0.0053(16)
C43 0.0349(17) 0.0176(12) 0.0210(18) -0.0001(11) 0.0008(14) 0.0041(11)
C44 0.0421(18) 0.0183(13) 0.0259(19) 0.0026(13) 0.0025(15) 0.0039(12)
C45 0.0403(19) 0.0296(16) 0.028(2) 0.0087(14) 0.0051(16) -0.0019(13)
C46 0.046(2) 0.0351(17) 0.026(2) 0.0089(15) -0.0036(16) 0.0069(15)
C47 0.0304(17) 0.0307(16) 0.035(2) 0.0003(14) -0.0041(16) 0.0056(13)
C48 0.0322(16) 0.0227(13) 0.0273(19) -0.0017(13) 0.0055(15) 0.0077(12)
C49 0.0381(18) 0.0350(16) 0.034(2) 0.0068(16) -0.0018(17) -0.0067(14)
C50 0.059(3) 0.047(2) 0.064(3) -0.013(2) 0.004(2) -0.0186(19)
C51 0.038(2) 0.047(2) 0.059(3) 0.002(2) 0.006(2) -0.0002(16)
C52 0.0327(17) 0.0305(16) 0.031(2) -0.0017(14) 0.0111(15) 0.0043(13)
C53 0.045(2) 0.052(2) 0.052(3) -0.018(2) 0.019(2) 0.0064(17)
C54 0.0354(18) 0.0430(19) 0.043(3) -0.0026(18) 0.0075(18) -0.0022(15)
C55 0.0270(15) 0.0228(13) 0.0216(17) -0.0025(12) 0.0034(13) 0.0036(11)
C56 0.0360(17) 0.0259(15) 0.029(2) -0.0001(14) 0.0024(15) 0.0011(13)
C57 0.048(2) 0.0344(17) 0.024(2) -0.0060(15) -0.0097(17) 0.0030(15)
C58 0.0425(19) 0.0282(16) 0.044(2) -0.0076(16) -0.0164(18) -0.0006(14)
C59 0.0330(17) 0.0231(14) 0.039(2) 0.0006(14) -0.0012(16) -0.0017(12)
C60 0.0291(16) 0.0256(14) 0.0255(19) -0.0002(13) 0.0012(14) 0.0012(12)
C61 0.0249(15) 0.0234(13) 0.0207(17) 0.0040(12) 0.0046(13) -0.0004(11)
C62 0.0290(16) 0.0226(13) 0.0259(19) 0.0002(13) 0.0073(14) -0.0021(11)
C63 0.0326(17) 0.0200(13) 0.037(2) 0.0027(13) 0.0061(15) 0.0086(12)
C64 0.0322(17) 0.0323(16) 0.035(2) 0.0049(15) -0.0038(16) 0.0099(13)
C65 0.0330(17) 0.0301(16) 0.032(2) -0.0027(14) -0.0035(15) -0.0003(13)
C66 0.0270(15) 0.0199(13) 0.0282(19) -0.0001(13) 0.0007(14) 0.0048(11)
C67 0.0277(15) 0.0232(13) 0.0198(17) 0.0032(12) -0.0006(13) 0.0024(11)
C68 0.0372(18) 0.0255(14) 0.029(2) -0.0001(14) 0.0071(16) -0.0014(13)
C69 0.043(2) 0.0438(19) 0.035(2) -0.0012(17) 0.0190(18) -0.0029(16)
C70 0.0384(19) 0.0394(18) 0.040(3) 0.0071(17) 0.0053(17) -0.0135(15)
C71 0.0328(17) 0.0271(15) 0.035(2) 0.0060(14) -0.0039(16) -0.0034(12)
C72 0.0282(15) 0.0242(13) 0.0214(18) 0.0002(12) -0.0030(14) 0.0005(12)
C73 0.0264(15) 0.0205(13) 0.0232(17) 0.0012(12) 0.0012(13) 0.0002(11)
C74 0.0329(16) 0.0246(14) 0.0202(18) 0.0021(13) 0.0027(14) 0.0038(12)
C75 0.0414(19) 0.0298(16) 0.030(2) -0.0007(14) 0.0099(16) 0.0020(13)
C76 0.0349(18) 0.0284(15) 0.043(3) -0.0022(15) 0.0084(17) 0.0078(13)
C77 0.0267(16) 0.0244(14) 0.036(2) 0.0030(14) -0.0027(14) 0.0018(12)
C78 0.0258(15) 0.0257(14) 0.0228(18) 0.0012(13) 0.0008(13) -0.0022(11)
C79 0.059(3) 0.102(4) 0.234(7) 0.036(5) -0.011(4) -0.008(3)
C80 0.054(3) 0.077(3) 0.160(6) 0.034(4) -0.027(3) -0.010(2)
C81 0.073(4) 0.139(5) 0.104(6) 0.019(5) -0.017(4) -0.019(4)
B 0.0262(17) 0.0168(13) 0.0208(19) -0.0004(13) 0.0048(14) -0.0005(12)
F1 0.0502(12) 0.0407(11) 0.0232(11) 0.0075(9) -0.0012(10) -0.0080(9)
F2 0.0752(16) 0.0633(14) 0.0281(14) -0.0064(11) -0.0118(12) -0.0087(12)
F3 0.0610(14) 0.0418(11) 0.0610(18) -0.0102(11) -0.0278(13) -0.0107(10)
F4 0.0375(11) 0.0318(10) 0.0634(18) 0.0083(10) -0.0043(11) -0.0104(8)
F5 0.0348(10) 0.0322(9) 0.0271(12) 0.0053(8) 0.0037(9) -0.0040(8)
F6 0.0382(10) 0.0204(8) 0.0351(12) -0.0035(8) 0.0024(9) 0.0015(7)
F7 0.0412(11) 0.0211(8) 0.0491(15) 0.0025(8) 0.0059(10) 0.0111(8)
F8 0.0445(12) 0.0391(11) 0.0521(16) 0.0082(10) -0.0128(11) 0.0145(9)
F9 0.0514(12) 0.0371(10) 0.0403(14) -0.0061(10) -0.0201(11) 0.0094(9)
F10 0.0390(10) 0.0212(8) 0.0324(12) -0.0045(8) -0.0070(9) 0.0062(7)
F11 0.0452(11) 0.0258(9) 0.0462(14) -0.0075(9) 0.0188(10) -0.0011(8)
F12 0.0662(16) 0.0582(14) 0.071(2) -0.0117(13) 0.0474(15) -0.0131(12)
F13 0.0526(13) 0.0544(13) 0.0572(18) 0.0098(12) 0.0229(12) -0.0220(10)
F14 0.0411(11) 0.0241(9) 0.0511(15) 0.0047(9) -0.0086(10) -0.0095(8)
F15 0.0328(10) 0.0225(8) 0.0347(12) -0.0026(8) 0.0016(9) 0.0024(7)
F16 0.0442(11) 0.0328(9) 0.0251(11) 0.0084(8) 0.0059(9) 0.0106(8)
F17 0.0583(14) 0.0538(12) 0.0350(14) 0.0080(11) 0.0247(11) 0.0165(10)
F18 0.0382(11) 0.0529(12) 0.0570(17) -0.0010(12) 0.0174(11) 0.0197(9)
F19 0.0336(10) 0.0415(10) 0.0464(15) 0.0106(10) -0.0025(10) 0.0132(8)
F20 0.0310(9) 0.0333(9) 0.0250(11) 0.0060(8) -0.0006(8) 0.0029(7)
Li 0.055(4) 0.033(3) 0.030(4) 0.001(3) -0.002(3) 0.000(3)
N1 0.0437(15) 0.0203(12) 0.0207(15) -0.0009(11) 0.0011(13) 0.0044(11)
N2 0.0501(17) 0.0193(12) 0.0206(16) -0.0008(11) -0.0025(13) 0.0007(11)
N3 0.0335(13) 0.0198(11) 0.0173(14) -0.0010(10) 0.0042(12) 0.0012(10)
N4 0.0340(14) 0.0194(11) 0.0204(15) -0.0009(10) 0.0034(12) 0.0019(10)
Si1 0.0344(5) 0.0228(4) 0.0300(5) -0.0051(4) 0.0050(4) 0.0000(3)
Si2 0.0379(5) 0.0227(4) 0.0237(5) -0.0042(4) 0.0007(4) 0.0040(3)
C82 0.054(5) 0.071(9) 0.111(8) -0.033(6) -0.013(7) -0.029(7)
C83 0.051(5) 0.045(5) 0.124(9) -0.030(5) -0.028(5) 0.002(3)
C84 0.036(5) 0.039(5) 0.120(8) 0.021(4) 0.018(5) -0.006(3)
C86 0.118(8) 0.078(6) 0.116(10) 0.016(7) -0.008(7) 0.005(6)
C87 0.099(11) 0.077(6) 0.099(8) 0.034(7) -0.013(7) -0.024(8)
C85 0.119(7) 0.132(7) 0.145(9) 0.000 0.000 0.073(6)

loop_
_atom_type_symbol
_atom_type_description
_atom_type_scat_dispersion_real
_atom_type_scat_dispersion_imag
_atom_type_scat_source
C C 0.0033 0.0016 'International Tables Vol C Tables 4.2.6.8 and 6.1.1.4'
H H 0.0000 0.0000 'International Tables Vol C Tables 4.2.6.8 and 6.1.1.4'
B B 0.0013 0.0007 'International Tables Vol C Tables 4.2.6.8 and 6.1.1.4'
F F 0.0171 0.0103 'International Tables Vol C Tables 4.2.6.8 and 6.1.1.4'
Li Li -0.0003 0.0001 'International Tables Vol C Tables 4.2.6.8 and 6.1.1.4'
N N 0.0061 0.0033 'International Tables Vol C Tables 4.2.6.8 and 6.1.1.4'
Si Si 0.0817 0.0704 'International Tables Vol C Tables 4.2.6.8 and 6.1.1.4'

loop_
_geom_angle_atom_site_label_1
_geom_angle_atom_site_label_2
_geom_angle_atom_site_label_3
_geom_angle
_geom_angle_site_symmetry_1
_geom_angle_site_symmetry_3
N1 C1 N2 104.8(3) . .
N1 C1 Si1 130.0(2) . .
N2 C1 Si1 124.2(2) . .
C3 C2 N1 106.3(3) . .
C3 C2 H2A 126.9 . .
N1 C2 H2A 126.9 . .
C2 C3 N2 107.6(3) . .
C2 C3 H3A 126.2 . .
N2 C3 H3A 126.2 . .
C9 C4 C5 122.9(3) . .
C9 C4 N1 118.2(3) . .
C5 C4 N1 118.8(3) . .
C9 C4 Li 75.8(2) . .
C5 C4 Li 79.0(2) . .
N1 C4 Li 113.8(2) . .
C6 C5 C4 116.9(3) . .
C6 C5 C10 120.5(3) . .
C4 C5 C10 122.5(3) . .
C5 C6 C7 121.9(3) . .
C5 C6 H6A 119.0 . .
C7 C6 H6A 119.0 . .
C8 C7 C6 119.9(3) . .
C8 C7 H7A 120.1 . .
C6 C7 H7A 120.1 . .
C7 C8 C9 121.5(3) . .
C7 C8 Li 77.7(3) . .
C9 C8 Li 75.5(3) . .
C7 C8 H8A 119.3 . .
C9 C8 H8A 119.3 . .
Li C8 H8A 118.3 . .
C8 C9 C4 116.9(3) . .
C8 C9 C13 121.3(3) . .
C4 C9 C13 121.6(3) . .
C8 C9 Li 75.4(3) . .
C4 C9 Li 75.0(2) . .
C13 C9 Li 122.4(3) . .
C11 C10 C5 114.0(3) . .
C11 C10 C12 109.6(3) . .
C5 C10 C12 108.4(3) . .
C11 C10 H10A 108.2 . .
C5 C10 H10A 108.2 . .
C12 C10 H10A 108.2 . .
C10 C11 H11A 109.5 . .
C10 C11 H11B 109.5 . .
H11A C11 H11B 109.5 . .
C10 C11 H11C 109.5 . .
H11A C11 H11C 109.5 . .
H11B C11 H11C 109.5 . .
C10 C12 H12C 109.5 . .
C10 C12 H12B 109.5 . .
H12C C12 H12B 109.5 . .
C10 C12 H12A 109.5 . .
H12C C12 H12A 109.5 . .
H12B C12 H12A 109.5 . .
C9 C13 C14 110.0(3) . .
C9 C13 C15 113.1(3) . .
C14 C13 C15 110.1(4) . .
C9 C13 H13A 107.8 . .
C14 C13 H13A 107.8 . .
C15 C13 H13A 107.8 . .
C13 C14 H14A 109.5 . .
C13 C14 H14B 109.5 . .
H14A C14 H14B 109.5 . .
C13 C14 H14C 109.5 . .
H14A C14 H14C 109.5 . .
H14B C14 H14C 109.5 . .
C13 C15 H15C 109.5 . .
C13 C15 H15B 109.5 . .
H15C C15 H15B 109.5 . .
C13 C15 H15A 109.5 . .
H15C C15 H15A 109.5 . .
H15B C15 H15A 109.5 . .
C21 C16 C17 123.0(4) . .
C21 C16 N2 118.5(3) . .
C17 C16 N2 118.5(3) . .
C18 C17 C16 117.4(3) . .
C18 C17 C22 120.4(4) . .
C16 C17 C22 122.1(4) . .
C19 C18 C17 121.2(4) . .
C19 C18 H18A 119.4 . .
C17 C18 H18A 119.4 . .
C18 C19 C20 119.8(4) . .
C18 C19 H19A 120.1 . .
C20 C19 H19A 120.1 . .
C21 C20 C19 121.7(3) . .
C21 C20 H20A 119.2 . .
C19 C20 H20A 119.2 . .
C20 C21 C16 116.9(3) . .
C20 C21 C25 120.2(3) . .
C16 C21 C25 122.9(3) . .
C24 C22 C17 108.8(3) . .
C24 C22 C23 114.1(4) . .
C17 C22 C23 110.6(4) . .
C24 C22 H22A 107.7 . .
C17 C22 H22A 107.7 . .
C23 C22 H22A 107.7 . .
C22 C23 H23A 109.5 . .
C22 C23 H23B 109.5 . .
H23A C23 H23B 109.5 . .
C22 C23 H23C 109.5 . .
H23A C23 H23C 109.5 . .
H23B C23 H23C 109.5 . .
C22 C24 H24C 109.5 . .
C22 C24 H24B 109.5 . .
H24C C24 H24B 109.5 . .
C22 C24 H24A 109.5 . .
H24C C24 H24A 109.5 . .
H24B C24 H24A 109.5 . .
C21 C25 C26 112.4(3) . .
C21 C25 C27 110.0(3) . .
C26 C25 C27 110.1(3) . .
C21 C25 H25A 108.1 . .
C26 C25 H25A 108.1 . .
C27 C25 H25A 108.1 . .
C25 C26 H26A 109.5 . .
C25 C26 H26B 109.5 . .
H26A C26 H26B 109.5 . .
C25 C26 H26C 109.5 . .
H26A C26 H26C 109.5 . .
H26B C26 H26C 109.5 . .
C25 C27 H27A 109.5 . .
C25 C27 H27B 109.5 . .
H27A C27 H27B 109.5 . .
C25 C27 H27C 109.5 . .
H27A C27 H27C 109.5 . .
H27B C27 H27C 109.5 . .
N3 C28 N4 104.1(2) . .
N3 C28 Si2 125.1(2) . .
N4 C28 Si2 129.4(2) . .
C30 C29 N3 106.3(3) . .
C30 C29 H29A 126.9 . .
N3 C29 H29A 126.9 . .
C29 C30 N4 107.2(3) . .
C29 C30 H30A 126.4 . .
N4 C30 H30A 126.4 . .
C32 C31 C36 123.0(3) . .
C32 C31 N3 117.9(3) . .
C36 C31 N3 119.0(3) . .
C33 C32 C31 116.9(3) . .
C33 C32 C37 120.9(3) . .
C31 C32 C37 122.2(3) . .
C34 C33 C32 121.2(4) . .
C34 C33 H33A 119.4 . .
C32 C33 H33A 119.4 . .
C33 C34 C35 120.9(4) . .
C33 C34 H34A 119.5 . .
C35 C34 H34A 119.5 . .
C36 C35 C34 120.3(4) . .
C36 C35 H35A 119.9 . .
C34 C35 H35A 119.9 . .
C35 C36 C31 117.7(3) . .
C35 C36 C40 120.2(3) . .
C31 C36 C40 122.2(3) . .
C39 C37 C32 112.4(3) . .
C39 C37 C38 110.1(3) . .
C32 C37 C38 110.0(4) . .
C39 C37 H37A 108.1 . .
C32 C37 H37A 108.1 . .
C38 C37 H37A 108.1 . .
C37 C38 H38A 109.5 . .
C37 C38 H38B 109.5 . .
H38A C38 H38B 109.5 . .
C37 C38 H38C 109.5 . .
H38A C38 H38C 109.5 . .
H38B C38 H38C 109.5 . .
C37 C39 H39C 109.5 . .
C37 C39 H39B 109.5 . .
H39C C39 H39B 109.5 . .
C37 C39 H39A 109.5 . .
H39C C39 H39A 109.5 . .
H39B C39 H39A 109.5 . .
C36 C40 C41 111.4(4) . .
C36 C40 C42 113.3(3) . .
C41 C40 C42 109.7(3) . .
C36 C40 H40A 107.4 . .
C41 C40 H40A 107.4 . .
C42 C40 H40A 107.4 . .
C40 C41 H41A 109.5 . .
C40 C41 H41B 109.5 . .
H41A C41 H41B 109.5 . .
C40 C41 H41C 109.5 . .
H41A C41 H41C 109.5 . .
H41B C41 H41C 109.5 . .
C40 C42 H42C 109.5 . .
C40 C42 H42B 109.5 . .
H42C C42 H42B 109.5 . .
C40 C42 H42A 109.5 . .
H42C C42 H42A 109.5 . .
H42B C42 H42A 109.5 . .
C48 C43 C44 122.5(3) . .
C48 C43 N4 119.1(3) . .
C44 C43 N4 118.4(3) . .
C48 C43 Li 77.2(2) . .
C44 C43 Li 75.3(2) . .
N4 C43 Li 117.1(2) . .
C45 C44 C43 117.3(3) . .
C45 C44 C49 121.4(3) . .
C43 C44 C49 121.3(3) . .
C45 C44 Li 74.0(2) . .
C43 C44 Li 74.1(2) . .
C49 C44 Li 123.7(3) . .
C46 C45 C44 121.5(3) . .
C46 C45 Li 75.4(2) . .
C44 C45 Li 75.8(2) . .
C46 C45 H45A 119.2 . .
C44 C45 H45A 119.2 . .
Li C45 H45A 120.6 . .
C45 C46 C47 119.7(4) . .
C45 C46 Li 74.4(2) . .
C47 C46 Li 76.0(2) . .
C45 C46 H46A 120.1 . .
C47 C46 H46A 120.1 . .
Li C46 H46A 120.6 . .
C48 C47 C46 121.4(3) . .
C48 C47 Li 76.3(2) . .
C46 C47 Li 73.9(2) . .
C48 C47 H47A 119.3 . .
C46 C47 H47A 119.3 . .
Li C47 H47A 121.7 . .
C47 C48 C43 117.6(3) . .
C47 C48 C52 121.0(3) . .
C43 C48 C52 121.4(3) . .
C47 C48 Li 74.1(2) . .
C43 C48 Li 72.6(2) . .
C52 C48 Li 125.0(2) . .
C44 C49 C51 113.0(3) . .
C44 C49 C50 109.4(3) . .
C51 C49 C50 109.8(3) . .
C44 C49 H49A 108.2 . .
C51 C49 H49A 108.2 . .
C50 C49 H49A 108.2 . .
C49 C50 H50A 109.5 . .
C49 C50 H50B 109.5 . .
H50A C50 H50B 109.5 . .
C49 C50 H50C 109.5 . .
H50A C50 H50C 109.5 . .
H50B C50 H50C 109.5 . .
C49 C51 H51C 109.5 . .
C49 C51 H51B 109.5 . .
H51C C51 H51B 109.5 . .
C49 C51 H51A 109.5 . .
H51C C51 H51A 109.5 . .
H51B C51 H51A 109.5 . .
C54 C52 C48 114.2(3) . .
C54 C52 C53 109.2(3) . .
C48 C52 C53 109.8(3) . .
C54 C52 H52A 107.8 . .
C48 C52 H52A 107.8 . .
C53 C52 H52A 107.8 . .
C52 C53 H53A 109.5 . .
C52 C53 H53B 109.5 . .
H53A C53 H53B 109.5 . .
C52 C53 H53C 109.5 . .
H53A C53 H53C 109.5 . .
H53B C53 H53C 109.5 . .
C52 C54 H54A 109.5 . .
C52 C54 H54B 109.5 . .
H54A C54 H54B 109.5 . .
C52 C54 H54C 109.5 . .
H54A C54 H54C 109.5 . .
H54B C54 H54C 109.5 . .
C56 C55 C60 113.7(3) . .
C56 C55 B 127.7(3) . .
C60 C55 B 118.1(3) . .
F1 C56 C55 121.3(3) . .
F1 C56 C57 114.3(3) . .
C55 C56 C57 124.3(3) . .
F2 C57 C58 120.1(3) . .
F2 C57 C56 120.7(3) . .
C58 C57 C56 119.2(4) . .
F3 C58 C59 120.3(3) . .
F3 C58 C57 119.9(4) . .
C59 C58 C57 119.7(3) . .
F4 C59 C58 120.4(3) . .
F4 C59 C60 120.2(3) . .
C58 C59 C60 119.3(3) . .
F5 C60 C59 116.7(3) . .
F5 C60 C55 119.6(3) . .
C59 C60 C55 123.6(3) . .
C66 C61 C62 113.2(3) . .
C66 C61 B 119.7(2) . .
C62 C61 B 126.7(3) . .
F6 C62 C61 121.3(3) . .
F6 C62 C63 114.9(3) . .
C61 C62 C63 123.8(3) . .
F7 C63 C64 119.6(3) . .
F7 C63 C62 120.5(3) . .
C64 C63 C62 119.9(3) . .
F8 C64 C65 120.5(3) . .
F8 C64 C63 120.9(3) . .
C65 C64 C63 118.6(3) . .
F9 C65 C64 119.7(3) . .
F9 C65 C66 121.2(3) . .
C64 C65 C66 119.1(3) . .
F10 C66 C65 115.6(3) . .
F10 C66 C61 119.1(3) . .
C65 C66 C61 125.3(3) . .
C68 C67 C72 113.5(3) . .
C68 C67 B 119.5(3) . .
C72 C67 B 126.2(3) . .
F11 C68 C67 119.8(3) . .
F11 C68 C69 114.9(3) . .
C67 C68 C69 125.3(3) . .
F12 C69 C70 121.0(3) . .
F12 C69 C68 120.8(3) . .
C70 C69 C68 118.2(3) . .
F13 C70 C71 120.4(3) . .
F13 C70 C69 120.3(3) . .
C71 C70 C69 119.3(3) . .
F14 C71 C70 119.3(3) . .
F14 C71 C72 120.4(3) . .
C70 C71 C72 120.2(3) . .
F15 C72 C67 121.6(3) . .
F15 C72 C71 115.1(3) . .
C67 C72 C71 123.4(3) . .
C74 C73 C78 113.8(3) . .
C74 C73 B 127.1(3) . .
C78 C73 B 118.7(3) . .
F16 C74 C73 121.4(3) . .
F16 C74 C75 114.8(3) . .
C73 C74 C75 123.8(3) . .
F17 C75 C76 119.8(3) . .
F17 C75 C74 120.9(3) . .
C76 C75 C74 119.3(3) . .
F18 C76 C77 120.4(3) . .
F18 C76 C75 120.2(4) . .
C77 C76 C75 119.4(3) . .
F19 C77 C76 120.2(3) . .
F19 C77 C78 120.8(3) . .
C76 C77 C78 119.1(3) . .
F20 C78 C77 115.9(3) . .
F20 C78 C73 119.5(3) . .
C77 C78 C73 124.6(3) . .
C79 C79 C80 134.9(8) 2_775 .
C79 C79 H79A 103.5 2_775 .
C80 C79 H79A 103.5 . .
C79 C79 H79B 103.5 2_775 .
C80 C79 H79B 103.5 . .
H79A C79 H79B 105.3 . .
C79 C80 C81 112.6(7) . .
C79 C80 H80A 109.1 . .
C81 C80 H80A 109.1 . .
C79 C80 H80B 109.1 . .
C81 C80 H80B 109.1 . .
H80A C80 H80B 107.8 . .
C80 C81 H81A 109.5 . .
C80 C81 H81B 109.5 . .
H81A C81 H81B 109.5 . .
C80 C81 H81C 109.5 . .
H81A C81 H81C 109.5 . .
H81B C81 H81C 109.5 . .
C61 B C67 101.2(2) . .
C61 B C73 113.9(3) . .
C67 B C73 113.8(2) . .
C61 B C55 113.7(2) . .
C67 B C55 113.2(3) . .
C73 B C55 101.6(2) . .
C45 Li C43 53.49(16) . .
C45 Li C46 30.14(13) . .
C43 Li C46 62.42(17) . .
C45 Li C44 30.20(13) . .
C43 Li C44 30.68(12) . .
C46 Li C44 53.84(16) . .
C45 Li C47 53.43(15) . .
C43 Li C47 52.86(16) . .
C46 Li C47 30.19(13) . .
C44 Li C47 62.92(17) . .
C45 Li C48 62.85(17) . .
C43 Li C48 30.20(12) . .
C46 Li C48 53.47(16) . .
C44 Li C48 54.42(16) . .
C47 Li C48 29.61(13) . .
C45 Li C4 141.3(3) . .
C43 Li C4 163.3(3) . .
C46 Li C4 134.0(3) . .
C44 Li C4 155.2(3) . .
C47 Li C4 138.0(3) . .
C48 Li C4 150.2(3) . .
C45 Li C8 99.2(2) . .
C43 Li C8 145.1(3) . .
C46 Li C8 83.1(2) . .
C44 Li C8 129.1(3) . .
C47 Li C8 94.5(2) . .
C48 Li C8 122.6(3) . .
C4 Li C8 50.87(15) . .
C45 Li C9 128.2(3) . .
C43 Li C9 158.9(3) . .
C46 Li C9 108.3(3) . .
C44 Li C9 158.2(3) . .
C47 Li C9 109.0(2) . .
C48 Li C9 128.8(3) . .
C4 Li C9 29.19(12) . .
C8 Li C9 29.11(12) . .
C45 Li Si1 143.7(3) . .
C43 Li Si1 90.4(2) . .
C46 Li Si1 134.5(3) . .
C44 Li Si1 117.5(3) . .
C47 Li Si1 104.3(2) . .
C48 Li Si1 84.3(2) . .
C4 Li Si1 74.91(16) . .
C8 Li Si1 112.0(2) . .
C9 Li Si1 83.74(18) . .
C45 Li Si2 116.4(2) . .
C43 Li Si2 75.09(18) . .
C46 Li Si2 137.2(3) . .
C44 Li Si2 86.8(2) . .
C47 Li Si2 121.4(3) . .
C48 Li Si2 91.8(2) . .
C4 Li Si2 88.80(18) . .
C8 Li Si2 139.7(2) . .
C9 Li Si2 113.5(2) . .
Si1 Li Si2 45.71(10) . .
C1 N1 C2 111.0(3) . .
C1 N1 C4 123.0(2) . .
C2 N1 C4 126.0(3) . .
C1 N2 C3 110.4(3) . .
C1 N2 C16 124.1(3) . .
C3 N2 C16 125.5(3) . .
C28 N3 C29 111.9(3) . .
C28 N3 C31 125.5(2) . .
C29 N3 C31 122.5(3) . .
C28 N4 C30 110.5(3) . .
C28 N4 C43 123.1(3) . .
C30 N4 C43 126.4(2) . .
C1 Si1 Si2 94.92(10) . .
C1 Si1 Li 95.93(17) . .
Si2 Si1 Li 69.58(14) . .
C28 Si2 Si1 98.65(10) . .
C28 Si2 Li 93.66(16) . .
Si1 Si2 Li 64.71(13) . .
C83 C82 H82A 109.5 . .
C83 C82 H82B 109.5 . .
H82A C82 H82B 109.5 . .
C83 C82 H82C 109.5 . .
H82A C82 H82C 109.5 . .
H82B C82 H82C 109.5 . .
C84 C83 C82 143.4(9) . .
C84 C83 H83A 101.1 . .
C82 C83 H83A 101.1 . .
C84 C83 H83B 101.1 . .
C82 C83 H83B 101.1 . .
H83A C83 H83B 104.5 . .
C83 C84 C85 168.7(7) . .
C83 C84 H84A 93.5 . .
C85 C84 H84A 93.5 . .
C83 C84 H84B 93.5 . .
C85 C84 H84B 93.5 . .
H84A C84 H84B 103.1 . .
C85 C86 C87 109.9(10) . .
C85 C86 H86A 109.7 . .
C87 C86 H86A 109.7 . .
C85 C86 H86B 109.7 . .
C87 C86 H86B 109.7 . .
H86A C86 H86B 108.2 . .
C86 C87 H87A 109.5 . .
C86 C87 H87B 109.5 . .
H87A C87 H87B 109.5 . .
C86 C87 H87C 109.5 . .
H87A C87 H87C 109.5 . .
H87B C87 H87C 109.5 . .
C84 C85 C84 30.3(5) . 2_675
C84 C85 C86 165.0(6) . 2_675
C84 C85 C86 134.7(6) 2_675 2_675
C84 C85 C86 134.7(6) . .
C84 C85 C86 165.0(6) 2_675 .
C86 C85 C86 60.3(11) 2_675 .
C84 C85 H85A 103.5 . .
C84 C85 H85A 84.7 2_675 .
C86 C85 H85A 68.9 2_675 .
C86 C85 H85A 103.5 . .
C84 C85 H85B 103.5 . .
C84 C85 H85B 86.1 2_675 .
C86 C85 H85B 67.6 2_675 .
C86 C85 H85B 103.5 . .
H85A C85 H85B 105.3 . .

loop_
_geom_bond_atom_site_label_1
_geom_bond_atom_site_label_2
_geom_bond_distance
_geom_bond_site_symmetry_2
C1 N1 1.353(4) .
C1 N2 1.359(4) .
C1 Si1 1.941(3) .
C2 C3 1.337(5) .
C2 N1 1.399(4) .
C2 H2A 0.9500 .
C3 N2 1.391(5) .
C3 H3A 0.9500 .
C4 C9 1.402(5) .
C4 C5 1.408(5) .
C4 N1 1.438(4) .
C4 Li 2.777(7) .
C5 C6 1.384(5) .
C5 C10 1.524(5) .
C6 C7 1.385(5) .
C6 H6A 0.9500 .
C7 C8 1.375(5) .
C7 H7A 0.9500 .
C8 C9 1.401(5) .
C8 Li 2.786(8) .
C8 H8A 0.9500 .
C9 C13 1.513(5) .
C9 Li 2.787(7) .
C10 C11 1.516(6) .
C10 C12 1.541(6) .
C10 H10A 1.0000 .
C11 H11A 0.9800 .
C11 H11B 0.9800 .
C11 H11C 0.9800 .
C12 H12C 0.9800 .
C12 H12B 0.9800 .
C12 H12A 0.9800 .
C13 C14 1.523(6) .
C13 C15 1.527(5) .
C13 H13A 1.0000 .
C14 H14A 0.9800 .
C14 H14B 0.9800 .
C14 H14C 0.9800 .
C15 H15C 0.9800 .
C15 H15B 0.9800 .
C15 H15A 0.9800 .
C16 C21 1.397(5) .
C16 C17 1.400(5) .
C16 N2 1.447(5) .
C17 C18 1.388(6) .
C17 C22 1.522(5) .
C18 C19 1.376(5) .
C18 H18A 0.9500 .
C19 C20 1.388(5) .
C19 H19A 0.9500 .
C20 C21 1.387(5) .
C20 H20A 0.9500 .
C21 C25 1.514(5) .
C22 C24 1.513(6) .
C22 C23 1.534(7) .
C22 H22A 1.0000 .
C23 H23A 0.9800 .
C23 H23B 0.9800 .
C23 H23C 0.9800 .
C24 H24C 0.9800 .
C24 H24B 0.9800 .
C24 H24A 0.9800 .
C25 C26 1.518(5) .
C25 C27 1.534(5) .
C25 H25A 1.0000 .
C26 H26A 0.9800 .
C26 H26B 0.9800 .
C26 H26C 0.9800 .
C27 H27A 0.9800 .
C27 H27B 0.9800 .
C27 H27C 0.9800 .
C28 N3 1.350(4) .
C28 N4 1.373(4) .
C28 Si2 1.938(3) .
C29 C30 1.347(5) .
C29 N3 1.389(4) .
C29 H29A 0.9500 .
C30 N4 1.388(4) .
C30 H30A 0.9500 .
C31 C32 1.399(5) .
C31 C36 1.399(5) .
C31 N3 1.448(4) .
C32 C33 1.391(5) .
C32 C37 1.525(5) .
C33 C34 1.372(6) .
C33 H33A 0.9500 .
C34 C35 1.388(6) .
C34 H34A 0.9500 .
C35 C36 1.386(5) .
C35 H35A 0.9500 .
C36 C40 1.519(5) .
C37 C39 1.511(5) .
C37 C38 1.530(6) .
C37 H37A 1.0000 .
C38 H38A 0.9800 .
C38 H38B 0.9800 .
C38 H38C 0.9800 .
C39 H39C 0.9800 .
C39 H39B 0.9800 .
C39 H39A 0.9800 .
C40 C41 1.524(6) .
C40 C42 1.529(5) .
C40 H40A 1.0000 .
C41 H41A 0.9800 .
C41 H41B 0.9800 .
C41 H41C 0.9800 .
C42 H42C 0.9800 .
C42 H42B 0.9800 .
C42 H42A 0.9800 .
C43 C48 1.406(5) .
C43 C44 1.415(5) .
C43 N4 1.433(4) .
C43 Li 2.667(7) .
C44 C45 1.392(5) .
C44 C49 1.521(5) .
C44 Li 2.683(7) .
C45 C46 1.386(5) .
C45 Li 2.659(7) .
C45 H45A 0.9500 .
C46 C47 1.399(5) .
C46 Li 2.672(7) .
C46 H46A 0.9500 .
C47 C48 1.387(5) .
C47 Li 2.698(7) .
C47 H47A 0.9500 .
C48 C52 1.524(5) .
C48 Li 2.726(7) .
C49 C51 1.526(6) .
C49 C50 1.534(5) .
C49 H49A 1.0000 .
C50 H50A 0.9800 .
C50 H50B 0.9800 .
C50 H50C 0.9800 .
C51 H51C 0.9800 .
C51 H51B 0.9800 .
C51 H51A 0.9800 .
C52 C54 1.522(5) .
C52 C53 1.544(5) .
C52 H52A 1.0000 .
C53 H53A 0.9800 .
C53 H53B 0.9800 .
C53 H53C 0.9800 .
C54 H54A 0.9800 .
C54 H54B 0.9800 .
C54 H54C 0.9800 .
C55 C56 1.371(5) .
C55 C60 1.400(4) .
C55 B 1.672(5) .
C56 F1 1.365(4) .
C56 C57 1.384(5) .
C57 F2 1.344(4) .
C57 C58 1.366(5) .
C58 F3 1.359(4) .
C58 C59 1.366(6) .
C59 F4 1.347(4) .
C59 C60 1.380(5) .
C60 F5 1.349(4) .
C61 C66 1.381(5) .
C61 C62 1.386(4) .
C61 B 1.653(5) .
C62 F6 1.360(4) .
C62 C63 1.388(5) .
C63 F7 1.351(3) .
C63 C64 1.376(5) .
C64 F8 1.338(4) .
C64 C65 1.375(4) .
C65 F9 1.342(4) .
C65 C66 1.376(5) .
C66 F10 1.361(3) .
C67 C68 1.379(5) .
C67 C72 1.386(4) .
C67 B 1.657(4) .
C68 F11 1.361(3) .
C68 C69 1.389(5) .
C69 F12 1.335(4) .
C69 C70 1.377(5) .
C70 F13 1.353(4) .
C70 C71 1.367(5) .
C71 F14 1.352(4) .
C71 C72 1.388(5) .
C72 F15 1.349(4) .
C73 C74 1.383(5) .
C73 C78 1.384(4) .
C73 B 1.658(4) .
C74 F16 1.354(4) .
C74 C75 1.389(5) .
C75 F17 1.341(4) .
C75 C76 1.378(5) .
C76 F18 1.345(4) .
C76 C77 1.369(5) .
C77 F19 1.351(4) .
C77 C78 1.383(4) .
C78 F20 1.353(4) .
C79 C79 1.259(12) 2_775
C79 C80 1.448(8) .
C79 H79A 0.9900 .
C79 H79B 0.9900 .
C80 C81 1.484(10) .
C80 H80A 0.9900 .
C80 H80B 0.9900 .
C81 H81A 0.9800 .
C81 H81B 0.9800 .
C81 H81C 0.9800 .
Li Si1 2.822(6) .
Li Si2 2.925(7) .
Si1 Si2 2.2343(13) .
C82 C83 1.473(5) .
C82 H82A 0.9800 .
C82 H82B 0.9800 .
C82 H82C 0.9800 .
C83 C84 1.451(5) .
C83 H83A 0.9900 .
C83 H83B 0.9900 .
C84 C85 1.484(3) .
C84 H84A 0.9900 .
C84 H84B 0.9900 .
C86 C85 1.489(3) .
C86 C87 1.489(5) .
C86 H86A 0.9900 .
C86 H86B 0.9900 .
C87 H87A 0.9800 .
C87 H87B 0.9800 .
C87 H87C 0.9800 .
C85 C84 1.484(3) 2_675
C85 C86 1.489(3) 2_675
C85 H85A 0.9900 .
C85 H85B 0.9900 .

loop_
_geom_torsion_atom_site_label_1
_geom_torsion_atom_site_label_2
_geom_torsion_atom_site_label_3
_geom_torsion_atom_site_label_4
_geom_torsion
_geom_torsion_site_symmetry_1
_geom_torsion_site_symmetry_4
N1 C2 C3 N2 -0.6(5) . .
C9 C4 C5 C6 -1.6(5) . .
N1 C4 C5 C6 174.7(3) . .
Li C4 C5 C6 63.4(3) . .
C9 C4 C5 C10 175.2(3) . .
N1 C4 C5 C10 -8.5(5) . .
Li C4 C5 C10 -119.8(3) . .
C4 C5 C6 C7 0.1(6) . .
C10 C5 C6 C7 -176.7(4) . .
C5 C6 C7 C8 0.9(6) . .
C6 C7 C8 C9 -0.4(6) . .
C6 C7 C8 Li -64.6(4) . .
C7 C8 C9 C4 -1.0(6) . .
Li C8 C9 C4 64.4(3) . .
C7 C8 C9 C13 175.3(4) . .
Li C8 C9 C13 -119.3(4) . .
C7 C8 C9 Li -65.4(4) . .
C5 C4 C9 C8 2.0(5) . .
N1 C4 C9 C8 -174.3(3) . .
Li C4 C9 C8 -64.6(3) . .
C5 C4 C9 C13 -174.3(3) . .
N1 C4 C9 C13 9.4(5) . .
Li C4 C9 C13 119.1(4) . .
C5 C4 C9 Li 66.6(3) . .
N1 C4 C9 Li -109.7(3) . .
C6 C5 C10 C11 -40.9(5) . .
C4 C5 C10 C11 142.4(4) . .
C6 C5 C10 C12 81.6(4) . .
C4 C5 C10 C12 -95.1(4) . .
C8 C9 C13 C14 -85.7(4) . .
C4 C9 C13 C14 90.5(4) . .
Li C9 C13 C14 -177.8(3) . .
C8 C9 C13 C15 37.8(5) . .
C4 C9 C13 C15 -146.1(4) . .
Li C9 C13 C15 -54.3(5) . .
C21 C16 C17 C18 0.4(5) . .
N2 C16 C17 C18 -178.6(3) . .
C21 C16 C17 C22 177.4(3) . .
N2 C16 C17 C22 -1.6(5) . .
C16 C17 C18 C19 -1.1(5) . .
C22 C17 C18 C19 -178.2(3) . .
C17 C18 C19 C20 1.3(6) . .
C18 C19 C20 C21 -0.7(5) . .
C19 C20 C21 C16 0.0(5) . .
C19 C20 C21 C25 177.5(3) . .
C17 C16 C21 C20 0.2(5) . .
N2 C16 C21 C20 179.2(3) . .
C17 C16 C21 C25 -177.3(3) . .
N2 C16 C21 C25 1.8(5) . .
C18 C17 C22 C24 76.0(5) . .
C16 C17 C22 C24 -100.9(5) . .
C18 C17 C22 C23 -50.0(5) . .
C16 C17 C22 C23 133.0(4) . .
C20 C21 C25 C26 52.2(4) . .
C16 C21 C25 C26 -130.5(3) . .
C20 C21 C25 C27 -70.9(4) . .
C16 C21 C25 C27 106.4(4) . .
N3 C29 C30 N4 -0.3(4) . .
C36 C31 C32 C33 -0.6(5) . .
N3 C31 C32 C33 176.0(3) . .
C36 C31 C32 C37 -179.5(3) . .
N3 C31 C32 C37 -2.9(5) . .
C31 C32 C33 C34 -1.1(6) . .
C37 C32 C33 C34 177.8(4) . .
C32 C33 C34 C35 2.0(7) . .
C33 C34 C35 C36 -1.0(7) . .
C34 C35 C36 C31 -0.6(6) . .
C34 C35 C36 C40 178.4(4) . .
C32 C31 C36 C35 1.4(5) . .
N3 C31 C36 C35 -175.1(3) . .
C32 C31 C36 C40 -177.6(3) . .
N3 C31 C36 C40 5.9(5) . .
C33 C32 C37 C39 52.2(5) . .
C31 C32 C37 C39 -128.9(4) . .
C33 C32 C37 C38 -70.8(5) . .
C31 C32 C37 C38 108.0(4) . .
C35 C36 C40 C41 71.6(5) . .
C31 C36 C40 C41 -109.4(4) . .
C35 C36 C40 C42 -52.7(5) . .
C31 C36 C40 C42 126.3(4) . .
C48 C43 C44 C45 2.0(4) . .
N4 C43 C44 C45 -175.1(3) . .
Li C43 C44 C45 -62.0(3) . .
C48 C43 C44 C49 -175.9(3) . .
N4 C43 C44 C49 7.0(4) . .
Li C43 C44 C49 120.1(3) . .
C48 C43 C44 Li 64.0(3) . .
N4 C43 C44 Li -113.1(3) . .
C43 C44 C45 C46 -0.6(5) . .
C49 C44 C45 C46 177.3(3) . .
Li C44 C45 C46 -62.6(3) . .
C43 C44 C45 Li 62.0(3) . .
C49 C44 C45 Li -120.0(3) . .
C44 C45 C46 C47 -0.5(5) . .
Li C45 C46 C47 -63.3(3) . .
C44 C45 C46 Li 62.8(3) . .
C45 C46 C47 C48 0.2(5) . .
Li C46 C47 C48 -62.3(3) . .
C45 C46 C47 Li 62.5(3) . .
C46 C47 C48 C43 1.1(5) . .
Li C47 C48 C43 -60.0(3) . .
C46 C47 C48 C52 -177.3(3) . .
Li C47 C48 C52 121.7(3) . .
C46 C47 C48 Li 61.1(3) . .
C44 C43 C48 C47 -2.2(4) . .
N4 C43 C48 C47 174.8(3) . .
Li C43 C48 C47 60.8(3) . .
C44 C43 C48 C52 176.1(3) . .
N4 C43 C48 C52 -6.8(4) . .
Li C43 C48 C52 -120.9(3) . .
C44 C43 C48 Li -63.0(3) . .
N4 C43 C48 Li 114.1(3) . .
C45 C44 C49 C51 36.4(4) . .
C43 C44 C49 C51 -145.7(3) . .
Li C44 C49 C51 -54.6(4) . .
C45 C44 C49 C50 -86.3(4) . .
C43 C44 C49 C50 91.6(4) . .
Li C44 C49 C50 -177.3(3) . .
C47 C48 C52 C54 -26.7(4) . .
C43 C48 C52 C54 155.0(3) . .
Li C48 C52 C54 65.0(4) . .
C47 C48 C52 C53 96.4(4) . .
C43 C48 C52 C53 -81.9(4) . .
Li C48 C52 C53 -171.9(3) . .
C60 C55 C56 F1 177.3(3) . .
B C55 C56 F1 5.2(5) . .
C60 C55 C56 C57 -2.2(5) . .
B C55 C56 C57 -174.2(3) . .
F1 C56 C57 F2 0.8(5) . .
C55 C56 C57 F2 -179.7(3) . .
F1 C56 C57 C58 -178.4(3) . .
C55 C56 C57 C58 1.0(5) . .
F2 C57 C58 F3 -0.1(5) . .
C56 C57 C58 F3 179.2(3) . .
F2 C57 C58 C59 -179.2(3) . .
C56 C57 C58 C59 0.1(5) . .
F3 C58 C59 F4 -0.7(5) . .
C57 C58 C59 F4 178.4(3) . .
F3 C58 C59 C60 -179.0(3) . .
C57 C58 C59 C60 0.1(5) . .
F4 C59 C60 F5 1.4(4) . .
C58 C59 C60 F5 179.7(3) . .
F4 C59 C60 C55 -179.8(3) . .
C58 C59 C60 C55 -1.5(5) . .
C56 C55 C60 F5 -178.8(3) . .
B C55 C60 F5 -6.0(4) . .
C56 C55 C60 C59 2.4(4) . .
B C55 C60 C59 175.3(3) . .
C66 C61 C62 F6 -177.1(3) . .
B C61 C62 F6 -4.9(5) . .
C66 C61 C62 C63 2.3(5) . .
B C61 C62 C63 174.5(3) . .
F6 C62 C63 F7 -0.3(4) . .
C61 C62 C63 F7 -179.7(3) . .
F6 C62 C63 C64 178.9(3) . .
C61 C62 C63 C64 -0.6(5) . .
F7 C63 C64 F8 -0.8(5) . .
C62 C63 C64 F8 -180.0(3) . .
F7 C63 C64 C65 178.2(3) . .
C62 C63 C64 C65 -0.9(5) . .
F8 C64 C65 F9 0.3(5) . .
C63 C64 C65 F9 -178.7(3) . .
F8 C64 C65 C66 179.5(3) . .
C63 C64 C65 C66 0.5(5) . .
F9 C65 C66 F10 0.3(5) . .
C64 C65 C66 F10 -178.8(3) . .
F9 C65 C66 C61 -179.3(3) . .
C64 C65 C66 C61 1.6(5) . .
C62 C61 C66 F10 177.5(3) . .
B C61 C66 F10 4.8(4) . .
C62 C61 C66 C65 -2.8(5) . .
B C61 C66 C65 -175.6(3) . .
C72 C67 C68 F11 176.7(3) . .
B C67 C68 F11 5.8(5) . .
C72 C67 C68 C69 -4.1(5) . .
B C67 C68 C69 -174.9(4) . .
F11 C68 C69 F12 1.4(6) . .
C67 C68 C69 F12 -177.8(4) . .
F11 C68 C69 C70 -176.8(4) . .
C67 C68 C69 C70 4.0(6) . .
F12 C69 C70 F13 0.8(6) . .
C68 C69 C70 F13 179.0(4) . .
F12 C69 C70 C71 -179.5(4) . .
C68 C69 C70 C71 -1.3(6) . .
F13 C70 C71 F14 -3.4(6) . .
C69 C70 C71 F14 176.8(3) . .
F13 C70 C71 C72 179.0(3) . .
C69 C70 C71 C72 -0.8(6) . .
C68 C67 C72 F15 -178.1(3) . .
B C67 C72 F15 -8.1(5) . .
C68 C67 C72 C71 1.8(5) . .
B C67 C72 C71 171.9(3) . .
F14 C71 C72 F15 2.9(5) . .
C70 C71 C72 F15 -179.6(3) . .
F14 C71 C72 C67 -177.1(3) . .
C70 C71 C72 C67 0.5(5) . .
C78 C73 C74 F16 -179.4(3) . .
B C73 C74 F16 7.7(5) . .
C78 C73 C74 C75 0.9(5) . .
B C73 C74 C75 -172.0(3) . .
F16 C74 C75 F17 -0.1(5) . .
C73 C74 C75 F17 179.7(3) . .
F16 C74 C75 C76 -179.9(3) . .
C73 C74 C75 C76 -0.2(5) . .
F17 C75 C76 F18 0.3(5) . .
C74 C75 C76 F18 -179.8(3) . .
F17 C75 C76 C77 178.8(3) . .
C74 C75 C76 C77 -1.3(5) . .
F18 C76 C77 F19 0.0(5) . .
C75 C76 C77 F19 -178.5(3) . .
F18 C76 C77 C78 -179.4(3) . .
C75 C76 C77 C78 2.1(5) . .
F19 C77 C78 F20 -1.7(4) . .
C76 C77 C78 F20 177.7(3) . .
F19 C77 C78 C73 179.2(3) . .
C76 C77 C78 C73 -1.5(5) . .
C74 C73 C78 F20 -179.1(3) . .
B C73 C78 F20 -5.6(4) . .
C74 C73 C78 C77 0.0(4) . .
B C73 C78 C77 173.5(3) . .
C79 C79 C80 C81 -129.1(5) 2_775 .
C66 C61 B C67 68.2(3) . .
C62 C61 B C67 -103.5(3) . .
C66 C61 B C73 -54.4(4) . .
C62 C61 B C73 133.9(3) . .
C66 C61 B C55 -170.2(3) . .
C62 C61 B C55 18.1(4) . .
C68 C67 B C61 68.7(4) . .
C72 C67 B C61 -100.8(3) . .
C68 C67 B C73 -168.6(3) . .
C72 C67 B C73 21.8(5) . .
C68 C67 B C55 -53.3(4) . .
C72 C67 B C55 137.2(3) . .
C74 C73 B C61 -17.7(4) . .
C78 C73 B C61 169.8(3) . .
C74 C73 B C67 -133.1(3) . .
C78 C73 B C67 54.4(4) . .
C74 C73 B C55 104.9(3) . .
C78 C73 B C55 -67.6(3) . .
C56 C55 B C61 -132.0(3) . .
C60 C55 B C61 56.2(4) . .
C56 C55 B C67 -17.3(4) . .
C60 C55 B C67 170.9(2) . .
C56 C55 B C73 105.1(3) . .
C60 C55 B C73 -66.6(3) . .
C46 C45 Li C43 97.3(3) . .
C44 C45 Li C43 -31.2(2) . .
C44 C45 Li C46 -128.6(3) . .
C46 C45 Li C44 128.6(3) . .
C46 C45 Li C47 30.1(2) . .
C44 C45 Li C47 -98.5(3) . .
C46 C45 Li C48 63.3(2) . .
C44 C45 Li C48 -65.2(2) . .
C46 C45 Li C4 -93.5(5) . .
C44 C45 Li C4 137.9(5) . .
C46 C45 Li C8 -58.7(3) . .
C44 C45 Li C8 172.7(3) . .
C46 C45 Li C9 -56.1(4) . .
C44 C45 Li C9 175.3(4) . .
C46 C45 Li Si1 90.7(5) . .
C44 C45 Li Si1 -37.9(5) . .
C46 C45 Li Si2 140.8(3) . .
C44 C45 Li Si2 12.3(3) . .
C48 C43 Li C45 -98.2(2) . .
C44 C43 Li C45 30.73(19) . .
N4 C43 Li C45 145.4(3) . .
C48 C43 Li C46 -64.1(2) . .
C44 C43 Li C46 64.9(2) . .
N4 C43 Li C46 179.6(3) . .
C48 C43 Li C44 -129.0(3) . .
N4 C43 Li C44 114.7(3) . .
C48 C43 Li C47 -29.92(18) . .
C44 C43 Li C47 99.1(2) . .
N4 C43 Li C47 -146.2(3) . .
C44 C43 Li C48 129.0(3) . .
N4 C43 Li C48 -116.3(3) . .
C48 C43 Li C4 105.9(10) . .
C44 C43 Li C4 -125.1(10) . .
N4 C43 Li C4 -10.4(11) . .
C48 C43 Li C8 -53.8(5) . .
C44 C43 Li C8 75.2(5) . .
N4 C43 Li C8 -170.1(4) . .
C48 C43 Li C9 4.3(8) . .
C44 C43 Li C9 133.3(8) . .
N4 C43 Li C9 -112.0(7) . .
C48 C43 Li Si1 77.8(2) . .
C44 C43 Li Si1 -153.2(2) . .
N4 C43 Li Si1 -38.5(3) . .
C48 C43 Li Si2 121.4(2) . .
C44 C43 Li Si2 -109.6(2) . .
N4 C43 Li Si2 5.1(3) . .
C47 C46 Li C45 126.9(4) . .
C45 C46 Li C43 -64.1(2) . .
C47 C46 Li C43 62.8(2) . .
C45 C46 Li C44 -29.2(2) . .
C47 C46 Li C44 97.7(3) . .
C45 C46 Li C47 -126.9(4) . .
C45 C46 Li C48 -98.3(3) . .
C47 C46 Li C48 28.6(2) . .
C45 C46 Li C4 119.9(4) . .
C47 C46 Li C4 -113.2(4) . .
C45 C46 Li C8 121.8(3) . .
C47 C46 Li C8 -111.3(3) . .
C45 C46 Li C9 136.6(3) . .
C47 C46 Li C9 -96.5(3) . .
C45 C46 Li Si1 -124.0(4) . .
C47 C46 Li Si1 2.9(4) . .
C45 C46 Li Si2 -56.3(4) . .
C47 C46 Li Si2 70.6(4) . .
C43 C44 Li C45 -125.3(3) . .
C49 C44 Li C45 117.4(4) . .
C45 C44 Li C43 125.3(3) . .
C49 C44 Li C43 -117.3(4) . .
C45 C44 Li C46 29.1(2) . .
C43 C44 Li C46 -96.2(2) . .
C49 C44 Li C46 146.5(3) . .
C45 C44 Li C47 63.1(2) . .
C43 C44 Li C47 -62.1(2) . .
C49 C44 Li C47 -179.5(3) . .
C45 C44 Li C48 96.5(2) . .
C43 C44 Li C48 -28.74(18) . .
C49 C44 Li C48 -146.1(3) . .
C45 C44 Li C4 -88.8(7) . .
C43 C44 Li C4 145.9(7) . .
C49 C44 Li C4 28.6(8) . .
C45 C44 Li C8 -9.3(4) . .
C43 C44 Li C8 -134.5(4) . .
C49 C44 Li C8 108.1(4) . .
C45 C44 Li C9 -10.0(8) . .
C43 C44 Li C9 -135.2(8) . .
C49 C44 Li C9 107.4(8) . .
C45 C44 Li Si1 155.8(3) . .
C43 C44 Li Si1 30.6(3) . .
C49 C44 Li Si1 -86.8(4) . .
C45 C44 Li Si2 -169.0(3) . .
C43 C44 Li Si2 65.7(2) . .
C49 C44 Li Si2 -51.6(3) . .
C48 C47 Li C45 99.0(2) . .
C46 C47 Li C45 -30.0(2) . .
C48 C47 Li C43 30.51(18) . .
C46 C47 Li C43 -98.4(3) . .
C48 C47 Li C46 128.9(3) . .
C48 C47 Li C44 65.0(2) . .
C46 C47 Li C44 -64.0(2) . .
C46 C47 Li C48 -128.9(3) . .
C48 C47 Li C4 -132.1(4) . .
C46 C47 Li C4 98.9(4) . .
C48 C47 Li C8 -162.9(3) . .
C46 C47 Li C8 68.1(3) . .
C48 C47 Li C9 -137.1(3) . .
C46 C47 Li C9 93.9(3) . .
C48 C47 Li Si1 -48.9(3) . .
C46 C47 Li Si1 -177.8(3) . .
C48 C47 Li Si2 -2.4(3) . .
C46 C47 Li Si2 -131.3(3) . .
C47 C48 Li C45 -63.1(2) . .
C43 C48 Li C45 63.4(2) . .
C52 C48 Li C45 180.0(3) . .
C47 C48 Li C43 -126.4(3) . .
C52 C48 Li C43 116.6(4) . .
C47 C48 Li C46 -29.1(2) . .
C43 C48 Li C46 97.3(2) . .
C52 C48 Li C46 -146.1(3) . .
C47 C48 Li C44 -97.2(2) . .
C43 C48 Li C44 29.19(18) . .
C52 C48 Li C44 145.8(3) . .
C43 C48 Li C47 126.4(3) . .
C52 C48 Li C47 -117.0(4) . .
C47 C48 Li C4 87.3(6) . .
C43 C48 Li C4 -146.3(6) . .
C52 C48 Li C4 -29.7(7) . .
C47 C48 Li C8 20.3(3) . .
C43 C48 Li C8 146.7(3) . .
C52 C48 Li C8 -96.7(4) . .
C47 C48 Li C9 55.6(3) . .
C43 C48 Li C9 -178.0(4) . .
C52 C48 Li C9 -61.4(5) . .
C47 C48 Li Si1 132.8(2) . .
C43 C48 Li Si1 -100.8(2) . .
C52 C48 Li Si1 15.8(4) . .
C47 C48 Li Si2 178.0(2) . .
C43 C48 Li Si2 -55.6(2) . .
C52 C48 Li Si2 61.0(3) . .
C9 C4 Li C45 78.0(5) . .
C5 C4 Li C45 -50.2(5) . .
N1 C4 Li C45 -167.0(4) . .
C9 C4 Li C43 -133.7(10) . .
C5 C4 Li C43 98.0(10) . .
N1 C4 Li C43 -18.8(11) . .
C9 C4 Li C46 33.9(4) . .
C5 C4 Li C46 -94.3(4) . .
N1 C4 Li C46 148.8(3) . .
C9 C4 Li C44 131.6(7) . .
C5 C4 Li C44 3.4(7) . .
N1 C4 Li C44 -113.5(7) . .
C9 C4 Li C47 -9.7(4) . .
C5 C4 Li C47 -138.0(4) . .
N1 C4 Li C47 105.2(4) . .
C9 C4 Li C48 -57.2(6) . .
C5 C4 Li C48 174.5(6) . .
N1 C4 Li C48 57.7(6) . .
C9 C4 Li C8 31.46(19) . .
C5 C4 Li C8 -96.8(2) . .
N1 C4 Li C8 146.4(3) . .
C5 C4 Li C9 -128.2(3) . .
N1 C4 Li C9 114.9(3) . .
C9 C4 Li Si1 -104.5(2) . .
C5 C4 Li Si1 127.2(2) . .
N1 C4 Li Si1 10.4(3) . .
C9 C4 Li Si2 -148.7(2) . .
C5 C4 Li Si2 83.1(2) . .
N1 C4 Li Si2 -33.7(3) . .
C7 C8 Li C45 -56.7(3) . .
C9 C8 Li C45 175.8(3) . .
C7 C8 Li C43 -91.4(5) . .
C9 C8 Li C43 141.1(5) . .
C7 C8 Li C46 -82.3(2) . .
C9 C8 Li C46 150.2(3) . .
C7 C8 Li C44 -52.0(4) . .
C9 C8 Li C44 -179.5(4) . .
C7 C8 Li C47 -110.3(3) . .
C9 C8 Li C47 122.2(3) . .
C7 C8 Li C48 -120.2(3) . .
C9 C8 Li C48 112.3(3) . .
C7 C8 Li C4 95.9(2) . .
C9 C8 Li C4 -31.54(19) . .
C7 C8 Li C9 127.5(3) . .
C7 C8 Li Si1 142.3(3) . .
C9 C8 Li Si1 14.8(3) . .
C7 C8 Li Si2 95.7(4) . .
C9 C8 Li Si2 -31.7(4) . .
C8 C9 Li C45 -5.2(4) . .
C4 C9 Li C45 -128.9(4) . .
C13 C9 Li C45 112.9(4) . .
C8 C9 Li C43 -91.5(8) . .
C4 C9 Li C43 144.8(8) . .
C13 C9 Li C43 26.6(9) . .
C8 C9 Li C46 -31.3(3) . .
C4 C9 Li C46 -155.0(3) . .
C13 C9 Li C46 86.8(3) . .
C8 C9 Li C44 1.1(8) . .
C4 C9 Li C44 -122.6(8) . .
C13 C9 Li C44 119.2(8) . .
C8 C9 Li C47 -63.2(3) . .
C4 C9 Li C47 173.1(3) . .
C13 C9 Li C47 54.9(4) . .
C8 C9 Li C48 -88.7(4) . .
C4 C9 Li C48 147.6(4) . .
C13 C9 Li C48 29.4(5) . .
C8 C9 Li C4 123.7(3) . .
C13 C9 Li C4 -118.2(4) . .
C4 C9 Li C8 -123.7(3) . .
C13 C9 Li C8 118.1(4) . .
C8 C9 Li Si1 -166.2(3) . .
C4 C9 Li Si1 70.1(2) . .
C13 C9 Li Si1 -48.1(3) . .
C8 C9 Li Si2 158.2(3) . .
C4 C9 Li Si2 34.5(3) . .
C13 C9 Li Si2 -83.7(3) . .
N2 C1 N1 C2 -0.2(4) . .
Si1 C1 N1 C2 168.9(3) . .
N2 C1 N1 C4 -178.5(3) . .
Si1 C1 N1 C4 -9.5(5) . .
C3 C2 N1 C1 0.5(4) . .
C3 C2 N1 C4 178.8(3) . .
C9 C4 N1 C1 81.4(4) . .
C5 C4 N1 C1 -95.1(4) . .
Li C4 N1 C1 -4.8(4) . .
C9 C4 N1 C2 -96.7(4) . .
C5 C4 N1 C2 86.8(4) . .
Li C4 N1 C2 177.2(3) . .
N1 C1 N2 C3 -0.2(4) . .
Si1 C1 N2 C3 -170.0(3) . .
N1 C1 N2 C16 178.1(3) . .
Si1 C1 N2 C16 8.2(5) . .
C2 C3 N2 C1 0.5(5) . .
C2 C3 N2 C16 -177.8(3) . .
C21 C16 N2 C1 96.5(4) . .
C17 C16 N2 C1 -84.5(4) . .
C21 C16 N2 C3 -85.5(4) . .
C17 C16 N2 C3 93.6(4) . .
N4 C28 N3 C29 1.4(3) . .
Si2 C28 N3 C29 -165.9(2) . .
N4 C28 N3 C31 -174.6(3) . .
Si2 C28 N3 C31 18.1(4) . .
C30 C29 N3 C28 -0.7(4) . .
C30 C29 N3 C31 175.4(3) . .
C32 C31 N3 C28 90.0(4) . .
C36 C31 N3 C28 -93.3(4) . .
C32 C31 N3 C29 -85.5(4) . .
C36 C31 N3 C29 91.2(4) . .
N3 C28 N4 C30 -1.5(3) . .
Si2 C28 N4 C30 165.0(2) . .
N3 C28 N4 C43 179.3(3) . .
Si2 C28 N4 C43 -14.3(4) . .
C29 C30 N4 C28 1.2(4) . .
C29 C30 N4 C43 -179.7(3) . .
C48 C43 N4 C28 -87.7(4) . .
C44 C43 N4 C28 89.5(3) . .
Li C43 N4 C28 2.3(4) . .
C48 C43 N4 C30 93.2(4) . .
C44 C43 N4 C30 -89.6(4) . .
Li C43 N4 C30 -176.8(3) . .
N1 C1 Si1 Si2 86.3(3) . .
N2 C1 Si1 Si2 -106.6(3) . .
N1 C1 Si1 Li 16.3(3) . .
N2 C1 Si1 Li -176.5(3) . .
C45 Li Si1 C1 166.9(4) . .
C43 Li Si1 C1 161.54(18) . .
C46 Li Si1 C1 -148.4(4) . .
C44 Li Si1 C1 146.5(2) . .
C47 Li Si1 C1 -146.9(2) . .
C48 Li Si1 C1 -168.84(17) . .
C4 Li Si1 C1 -10.40(17) . .
C8 Li Si1 C1 -45.9(2) . .
C9 Li Si1 C1 -38.76(18) . .
Si2 Li Si1 C1 93.06(12) . .
C45 Li Si1 Si2 73.8(4) . .
C43 Li Si1 Si2 68.49(15) . .
C46 Li Si1 Si2 118.6(4) . .
C44 Li Si1 Si2 53.5(2) . .
C47 Li Si1 Si2 120.1(2) . .
C48 Li Si1 Si2 98.10(16) . .
C4 Li Si1 Si2 -103.46(15) . .
C8 Li Si1 Si2 -139.0(2) . .
C9 Li Si1 Si2 -131.81(17) . .
N3 C28 Si2 Si1 -115.8(2) . .
N4 C28 Si2 Si1 80.3(3) . .
N3 C28 Si2 Li 179.3(3) . .
N4 C28 Si2 Li 15.4(3) . .
C1 Si1 Si2 C28 175.52(14) . .
Li Si1 Si2 C28 -89.97(17) . .
C1 Si1 Si2 Li -94.51(17) . .
C45 Li Si2 C28 -42.8(3) . .
C43 Li Si2 C28 -7.84(16) . .
C46 Li Si2 C28 -15.0(4) . .
C44 Li Si2 C28 -36.62(19) . .
C47 Li Si2 C28 18.8(3) . .
C48 Li Si2 C28 17.60(18) . .
C4 Li Si2 C28 167.77(17) . .
C8 Li Si2 C28 167.9(4) . .
C9 Li Si2 C28 151.7(2) . .
Si1 Li Si2 C28 97.85(11) . .
C45 Li Si2 Si1 -140.6(3) . .
C43 Li Si2 Si1 -105.69(16) . .
C46 Li Si2 Si1 -112.8(4) . .
C44 Li Si2 Si1 -134.5(2) . .
C47 Li Si2 Si1 -79.1(2) . .
C48 Li Si2 Si1 -80.25(16) . .
C4 Li Si2 Si1 69.92(14) . .
C8 Li Si2 Si1 70.1(4) . .
C9 Li Si2 Si1 53.87(19) . .
C82 C83 C84 C85 -39(5) . .
C83 C84 C85 C84 27(3) . 2_675
C83 C84 C85 C86 23(6) . 2_675
C83 C84 C85 C86 -154(4) . .
C87 C86 C85 C84 -172.2(11) . .
C87 C86 C85 C84 -169(2) . 2_675
C87 C86 C85 C86 8.7(9) . 2_675
